data_7022278
loop_
_publ_author_name
'\/Lakomska, Iwona'
'Fandzloch, Marzena'
'Muzio\/l, Tadeusz'
'Lis, Tadeusz'
'Jezierska, Julia'

_publ_section_title
;
 Synthesis, characterization and antitumor properties of two highly
 cytotoxic ruthenium(iii) complexes with bulky triazolopyrimidine ligands.
;
_journal_issue 17
_journal_name_full 'Dalton transactions (Cambridge, England : 2003)'
_journal_page_first 6219
_journal_page_last 6226
_journal_paper_doi 10.1039/c2dt32216a
_journal_volume 42
_journal_year 2013
_chemical_formula_moiety 'C26 H42 Cl3 N8 O Ru'
_chemical_formula_sum 'C26 H42 Cl3 N8 O Ru'
_chemical_formula_weight 690.10
_space_group_IT_number 19
_symmetry_cell_setting orthorhombic
_symmetry_Int_Tables_number 19
_symmetry_space_group_name_Hall 'P 2ac 2ab'
_symmetry_space_group_name_H-M 'P 21 21 21'
_atom_sites_solution_hydrogens geom
_atom_sites_solution_primary direct
_atom_sites_solution_secondary difmap
_audit_creation_method SHELXL-97
_cell_angle_alpha 90.00
_cell_angle_beta 90.00
_cell_angle_gamma 90.00
_cell_formula_units_Z 4
_cell_length_a 10.3249(6)
_cell_length_b 10.8751(5)
_cell_length_c 29.3895(17)
_cell_measurement_reflns_used 6784
_cell_measurement_temperature 293(2)
_cell_measurement_theta_max 26.315
_cell_measurement_theta_min 1.993
_cell_volume 3300.0(3)
_computing_data_collection CrysAlisCCD
_computing_data_reduction 'CrysAlis 171'
_computing_molecular_graphics 'WinGX v1.80.05'
_computing_publication_material CIFTAB
_computing_structure_refinement 'SHELXL-97 (Sheldrick, 1997)'
_computing_structure_solution 'SHELXS-97 (Sheldrick, 1990)'
_diffrn_ambient_temperature 293(2)
_diffrn_measured_fraction_theta_full 0.999
_diffrn_measured_fraction_theta_max 0.999
_diffrn_measurement_device_type 'Oxford Sapphire CCD diffractometer'
_diffrn_measurement_method 'omega - 2theta'
_diffrn_radiation_monochromator graphite
_diffrn_radiation_probe x-ray
_diffrn_radiation_type MoK\a
_diffrn_radiation_wavelength 0.71073
_diffrn_reflns_av_R_equivalents 0.0616
_diffrn_reflns_av_sigmaI/netI 0.0687
_diffrn_reflns_limit_h_max 12
_diffrn_reflns_limit_h_min -12
_diffrn_reflns_limit_k_max 13
_diffrn_reflns_limit_k_min -13
_diffrn_reflns_limit_l_max 36
_diffrn_reflns_limit_l_min -36
_diffrn_reflns_number 24985
_diffrn_reflns_theta_full 26.37
_diffrn_reflns_theta_max 26.37
_diffrn_reflns_theta_min 2.09
_diffrn_source 'fine-focus sealed tube'
_exptl_absorpt_coefficient_mu 0.750
_exptl_absorpt_correction_T_max 0.9220
_exptl_absorpt_correction_T_min 0.7740
_exptl_absorpt_correction_type numerical
_exptl_absorpt_process_details 'CrysAlis CCD, Oxford 2001'
_exptl_crystal_colour orange
_exptl_crystal_density_diffrn 1.389
_exptl_crystal_density_method 'not measured'
_exptl_crystal_description plate
_exptl_crystal_F_000 1428
_exptl_crystal_size_max 0.36
_exptl_crystal_size_mid 0.13
_exptl_crystal_size_min 0.11
_refine_diff_density_max 0.630
_refine_diff_density_min -0.565
_refine_diff_density_rms 0.060
_refine_ls_abs_structure_details 'Flack H D (1983), Acta Cryst. A39, 876-881'
_refine_ls_abs_structure_Flack -0.03(3)
_refine_ls_extinction_method none
_refine_ls_goodness_of_fit_ref 0.922
_refine_ls_hydrogen_treatment mixed
_refine_ls_matrix_type full
_refine_ls_number_parameters 380
_refine_ls_number_reflns 6750
_refine_ls_number_restraints 2
_refine_ls_restrained_S_all 0.922
_refine_ls_R_factor_all 0.0574
_refine_ls_R_factor_gt 0.0390
_refine_ls_shift/su_max 0.001
_refine_ls_shift/su_mean 0.000
_refine_ls_structure_factor_coef Fsqd
_refine_ls_weighting_details 'calc w=1/[\s^2^(Fo^2^)+(0.0305P)^2^+0.0000P] where P=(Fo^2^+2Fc^2^)/3'
_refine_ls_weighting_scheme calc
_refine_ls_wR_factor_gt 0.0661
_refine_ls_wR_factor_ref 0.0692
_reflns_number_gt 5156
_reflns_number_total 6750
_reflns_threshold_expression >2sigma(I)
_cod_data_source_file c2dt32216a.txt
_cod_data_source_block 7aop
_cod_database_code 7022278

loop_
_symmetry_equiv_pos_as_xyz
'x, y, z'
'-x+1/2, -y, z+1/2'
'-x, y+1/2, -z+1/2'
'x+1/2, -y+1/2, -z'

loop_
_atom_site_label
_atom_site_type_symbol
_atom_site_fract_x
_atom_site_fract_y
_atom_site_fract_z
_atom_site_U_iso_or_equiv
_atom_site_adp_type
_atom_site_occupancy
_atom_site_symmetry_multiplicity
_atom_site_calc_flag
_atom_site_refinement_flags
_atom_site_disorder_assembly
_atom_site_disorder_group
Ru1 Ru 0.45842(3) 0.12170(3) 0.123318(10) 0.03695(8) Uani 1 1 d . . .
Cl2 Cl 0.53524(13) -0.02079(9) 0.17541(4) 0.0572(3) Uani 1 1 d . . .
Cl3 Cl 0.30420(11) -0.01462(11) 0.09672(4) 0.0660(3) Uani 1 1 d . . .
Cl4 Cl 0.39805(12) 0.27163(11) 0.07085(4) 0.0656(3) Uani 1 1 d . . .
O5 O 0.5925(3) 0.2513(3) 0.14898(10) 0.0458(7) Uani 1 1 d D . .
H5A H 0.649(4) 0.261(4) 0.1324(14) 0.069 Uiso 1 1 d D . .
H5B H 0.549(4) 0.311(4) 0.1489(15) 0.069 Uiso 1 1 d D . .
N13 N 0.3290(3) 0.1826(3) 0.17238(11) 0.0415(8) Uani 1 1 d . . .
C12 C 0.2430(4) 0.1138(4) 0.19538(14) 0.0516(10) Uani 1 1 d . . .
H12 H 0.2301 0.0311 0.1887 0.062 Uiso 1 1 calc R . .
N11 N 0.1787(3) 0.1691(3) 0.22766(12) 0.0561(10) Uani 1 1 d . . .
N18 N 0.2268(3) 0.2863(3) 0.22524(10) 0.0410(8) Uani 1 1 d . . .
C17 C 0.1949(3) 0.3869(4) 0.25136(12) 0.0435(9) Uani 1 1 d . . .
C16 C 0.2584(4) 0.4894(4) 0.23916(13) 0.0455(10) Uani 1 1 d . . .
H16 H 0.2392 0.5619 0.2545 0.055 Uiso 1 1 calc R . .
C15 C 0.3525(4) 0.4936(4) 0.20445(13) 0.0433(10) Uani 1 1 d . A .
N14 N 0.3845(3) 0.3948(3) 0.18157(9) 0.0381(7) Uani 1 1 d . . .
C13A C 0.3192(3) 0.2937(3) 0.19166(13) 0.0352(9) Uani 1 1 d . . .
C21 C 0.4147(4) 0.6134(4) 0.19052(14) 0.0595(12) Uani 1 1 d . . .
C22 C 0.478(3) 0.684(3) 0.2300(12) 0.084(11) Uani 0.40 1 d P A 1
H22A H 0.4175 0.6922 0.2545 0.126 Uiso 0.40 1 calc PR A 1
H22B H 0.5048 0.7636 0.2198 0.126 Uiso 0.40 1 calc PR A 1
H22C H 0.5528 0.6388 0.2405 0.126 Uiso 0.40 1 calc PR A 1
C29 C 0.4125(18) 0.7057(19) 0.2314(8) 0.084(7) Uani 0.60 1 d P A 2
H29A H 0.3245 0.7205 0.2404 0.126 Uiso 0.60 1 calc PR A 2
H29B H 0.4519 0.7818 0.2223 0.126 Uiso 0.60 1 calc PR A 2
H29C H 0.4598 0.6715 0.2565 0.126 Uiso 0.60 1 calc PR A 2
C23 C 0.3196(6) 0.6771(5) 0.15764(18) 0.0933(19) Uani 1 1 d . A .
H23A H 0.2373 0.6874 0.1724 0.140 Uiso 1 1 calc R . .
H23B H 0.3090 0.6275 0.1309 0.140 Uiso 1 1 calc R . .
H23C H 0.3533 0.7562 0.1492 0.140 Uiso 1 1 calc R . .
C24 C 0.5379(6) 0.5914(5) 0.1637(2) 0.123(2) Uani 1 1 d . A .
H24A H 0.5215 0.5324 0.1401 0.184 Uiso 1 1 calc R . .
H24B H 0.6039 0.5605 0.1836 0.184 Uiso 1 1 calc R . .
H24C H 0.5664 0.6673 0.1504 0.184 Uiso 1 1 calc R . .
C25 C 0.0971(4) 0.3723(5) 0.28924(14) 0.0570(11) Uani 1 1 d . . .
C26 C 0.1382(5) 0.2737(5) 0.32301(17) 0.0917(19) Uani 1 1 d . . .
H26A H 0.1378 0.1949 0.3083 0.138 Uiso 1 1 calc R . .
H26B H 0.0789 0.2726 0.3482 0.138 Uiso 1 1 calc R . .
H26C H 0.2238 0.2914 0.3339 0.138 Uiso 1 1 calc R . .
C27 C 0.0861(4) 0.4943(4) 0.31575(15) 0.0693(14) Uani 1 1 d . . .
H27A H 0.0566 0.5580 0.2957 0.104 Uiso 1 1 calc R . .
H27B H 0.1694 0.5162 0.3278 0.104 Uiso 1 1 calc R . .
H27C H 0.0255 0.4847 0.3403 0.104 Uiso 1 1 calc R . .
C28 C -0.0350(5) 0.3443(5) 0.26812(17) 0.0856(16) Uani 1 1 d . . .
H28A H -0.0325 0.2651 0.2537 0.128 Uiso 1 1 calc R . .
H28B H -0.0554 0.4060 0.2459 0.128 Uiso 1 1 calc R . .
H28C H -0.1000 0.3443 0.2915 0.128 Uiso 1 1 calc R . .
N33 N 0.5971(3) 0.0517(3) 0.07931(10) 0.0430(8) Uani 1 1 d . . .
C32 C 0.5977(5) -0.0627(4) 0.06117(14) 0.0553(12) Uani 1 1 d . . .
H32 H 0.5262 -0.1144 0.0630 0.066 Uiso 1 1 calc R . .
N31 N 0.7038(4) -0.0961(3) 0.04113(12) 0.0590(10) Uani 1 1 d . . .
N38 N 0.7808(3) 0.0053(3) 0.04710(11) 0.0466(8) Uani 1 1 d . . .
C37 C 0.9083(4) 0.0220(4) 0.03338(12) 0.0467(11) Uani 1 1 d . . .
C36 C 0.9583(4) 0.1314(4) 0.04555(11) 0.0485(9) Uani 1 1 d . . .
H36 H 1.0435 0.1486 0.0375 0.058 Uiso 1 1 calc R . .
C35 C 0.8890(4) 0.2208(4) 0.06971(12) 0.0442(10) Uani 1 1 d . . .
N34 N 0.7669(3) 0.2022(3) 0.08197(10) 0.0372(7) Uani 1 1 d . . .
C33 C 0.7156(4) 0.0941(3) 0.07052(12) 0.0364(9) Uani 1 1 d . . .
C41 C 0.9524(4) 0.3411(3) 0.08375(13) 0.0504(10) Uani 1 1 d . . .
C42 C 1.0140(7) 0.4018(5) 0.04319(18) 0.120(3) Uani 1 1 d . . .
H42A H 0.9492 0.4457 0.0263 0.179 Uiso 1 1 calc R . .
H42B H 1.0526 0.3403 0.0241 0.179 Uiso 1 1 calc R . .
H42C H 1.0795 0.4582 0.0533 0.179 Uiso 1 1 calc R . .
C43 C 0.8565(5) 0.4284(4) 0.1051(2) 0.098(2) Uani 1 1 d . . .
H43A H 0.7876 0.4446 0.0840 0.146 Uiso 1 1 calc R . .
H43B H 0.8993 0.5040 0.1127 0.146 Uiso 1 1 calc R . .
H43C H 0.8215 0.3921 0.1322 0.146 Uiso 1 1 calc R . .
C44 C 1.0571(5) 0.3122(5) 0.11877(19) 0.0936(17) Uani 1 1 d . . .
H44A H 1.1192 0.2568 0.1057 0.140 Uiso 1 1 calc R . .
H44B H 1.0183 0.2748 0.1450 0.140 Uiso 1 1 calc R . .
H44C H 1.0997 0.3870 0.1276 0.140 Uiso 1 1 calc R . .
C45 C 0.9745(5) -0.0815(4) 0.00751(13) 0.0596(13) Uani 1 1 d . . .
C46 C 1.1075(5) -0.0352(5) -0.00946(16) 0.0840(17) Uani 1 1 d . . .
H46A H 1.0952 0.0344 -0.0291 0.126 Uiso 1 1 calc R . .
H46B H 1.1502 -0.0997 -0.0260 0.126 Uiso 1 1 calc R . .
H46C H 1.1597 -0.0116 0.0161 0.126 Uiso 1 1 calc R . .
C47 C 0.8946(5) -0.1173(5) -0.03455(13) 0.0766(14) Uani 1 1 d . . .
H47A H 0.8153 -0.1554 -0.0250 0.115 Uiso 1 1 calc R . .
H47B H 0.9433 -0.1738 -0.0529 0.115 Uiso 1 1 calc R . .
H47C H 0.8754 -0.0449 -0.0520 0.115 Uiso 1 1 calc R . .
C48 C 0.9957(5) -0.1912(4) 0.03899(16) 0.0836(19) Uani 1 1 d . . .
H48A H 0.9134 -0.2228 0.0487 0.125 Uiso 1 1 calc R . .
H48B H 1.0448 -0.1656 0.0651 0.125 Uiso 1 1 calc R . .
H48C H 1.0423 -0.2542 0.0230 0.125 Uiso 1 1 calc R . .

loop_
_atom_site_aniso_label
_atom_site_aniso_U_11
_atom_site_aniso_U_22
_atom_site_aniso_U_33
_atom_site_aniso_U_23
_atom_site_aniso_U_13
_atom_site_aniso_U_12
Ru1 0.03286(14) 0.03153(13) 0.04645(16) -0.00233(15) 0.00065(16) -0.00373(15)
Cl2 0.0662(7) 0.0407(6) 0.0647(7) 0.0067(5) -0.0073(6) 0.0043(6)
Cl3 0.0506(7) 0.0638(8) 0.0836(8) -0.0163(6) -0.0100(6) -0.0164(6)
Cl4 0.0784(8) 0.0600(7) 0.0585(7) 0.0136(6) 0.0029(6) 0.0143(6)
O5 0.0380(18) 0.0372(16) 0.0623(19) -0.0097(14) 0.0175(14) -0.0075(13)
N13 0.0336(19) 0.0349(19) 0.056(2) 0.0006(16) 0.0050(16) -0.0045(15)
C12 0.041(2) 0.034(2) 0.079(3) -0.003(2) 0.013(2) -0.008(2)
N11 0.042(2) 0.042(2) 0.084(3) 0.0003(19) 0.0267(19) -0.0087(16)
N18 0.0341(19) 0.042(2) 0.047(2) 0.0036(16) 0.0055(16) -0.0019(16)
C17 0.038(2) 0.045(2) 0.048(2) -0.005(2) -0.0004(17) 0.006(2)
C16 0.052(3) 0.039(3) 0.046(3) -0.0062(19) -0.002(2) 0.002(2)
C15 0.049(3) 0.033(2) 0.048(3) 0.0023(19) -0.009(2) -0.0038(19)
N14 0.0373(17) 0.0317(19) 0.0452(18) 0.0040(15) -0.0005(14) -0.0049(15)
C13A 0.027(2) 0.034(2) 0.045(2) 0.0059(18) 0.0026(18) 0.0020(17)
C21 0.078(3) 0.038(2) 0.063(3) 0.002(2) 0.000(2) -0.011(3)
C22 0.13(3) 0.067(14) 0.054(10) -0.010(9) -0.023(17) -0.029(15)
C29 0.140(17) 0.049(9) 0.064(7) 0.010(7) -0.013(13) -0.054(12)
C23 0.120(5) 0.072(4) 0.088(4) 0.033(3) 0.003(4) -0.001(3)
C24 0.090(4) 0.065(4) 0.213(7) 0.014(4) 0.050(5) -0.033(4)
C25 0.049(2) 0.055(3) 0.067(3) 0.000(3) 0.018(2) 0.010(3)
C26 0.100(4) 0.092(4) 0.083(4) 0.027(3) 0.050(3) 0.030(4)
C27 0.061(3) 0.076(4) 0.072(3) -0.007(3) 0.011(2) 0.012(3)
C28 0.052(3) 0.090(4) 0.115(4) -0.021(3) 0.035(3) 0.001(3)
N33 0.044(2) 0.0343(18) 0.051(2) -0.0104(15) 0.0056(16) -0.0045(15)
C32 0.062(3) 0.039(2) 0.065(3) -0.013(2) 0.009(2) -0.006(2)
N31 0.065(3) 0.045(2) 0.067(2) -0.0219(18) 0.0071(19) -0.003(2)
N38 0.053(2) 0.042(2) 0.045(2) -0.0048(16) 0.0048(17) 0.0108(18)
C37 0.051(3) 0.060(3) 0.030(2) 0.0053(19) 0.0055(19) 0.018(2)
C36 0.038(2) 0.060(3) 0.047(2) 0.006(2) 0.010(2) 0.002(3)
C35 0.036(2) 0.052(3) 0.045(2) 0.008(2) -0.002(2) 0.001(2)
N34 0.0340(19) 0.0387(19) 0.0390(19) -0.0021(14) 0.0034(15) 0.0001(15)
C33 0.041(2) 0.035(2) 0.033(2) -0.0051(16) 0.0011(17) 0.0067(18)
C41 0.036(2) 0.050(2) 0.065(3) 0.0035(19) 0.000(2) -0.005(2)
C42 0.176(7) 0.095(5) 0.088(4) 0.011(3) 0.031(4) -0.052(5)
C43 0.057(3) 0.060(3) 0.176(6) -0.034(3) -0.002(3) -0.012(3)
C44 0.083(4) 0.082(3) 0.115(4) -0.002(3) -0.041(4) -0.004(3)
C45 0.069(3) 0.066(3) 0.044(3) -0.004(2) 0.015(2) 0.026(3)
C46 0.069(3) 0.110(5) 0.073(4) -0.005(3) 0.025(3) 0.036(3)
C47 0.108(4) 0.077(3) 0.045(3) -0.014(3) 0.006(3) 0.029(4)
C48 0.106(5) 0.077(4) 0.068(3) 0.002(3) 0.018(3) 0.040(3)

loop_
_atom_type_symbol
_atom_type_description
_atom_type_scat_dispersion_real
_atom_type_scat_dispersion_imag
_atom_type_scat_source
C C 0.0033 0.0016 'International Tables Vol C Tables 4.2.6.8 and 6.1.1.4'
H H 0.0000 0.0000 'International Tables Vol C Tables 4.2.6.8 and 6.1.1.4'
N N 0.0061 0.0033 'International Tables Vol C Tables 4.2.6.8 and 6.1.1.4'
O O 0.0106 0.0060 'International Tables Vol C Tables 4.2.6.8 and 6.1.1.4'
Cl Cl 0.1484 0.1585 'International Tables Vol C Tables 4.2.6.8 and 6.1.1.4'
Ru Ru -1.2594 0.8363 'International Tables Vol C Tables 4.2.6.8 and 6.1.1.4'

loop_
_geom_angle_atom_site_label_1
_geom_angle_atom_site_label_2
_geom_angle_atom_site_label_3
_geom_angle
N13 Ru1 N33 174.39(13)
N13 Ru1 O5 87.76(11)
N33 Ru1 O5 90.86(11)
N13 Ru1 Cl3 89.78(9)
N33 Ru1 Cl3 91.68(9)
O5 Ru1 Cl3 177.34(8)
N13 Ru1 Cl2 88.55(9)
N33 Ru1 Cl2 85.99(9)
O5 Ru1 Cl2 89.20(9)
Cl3 Ru1 Cl2 91.74(4)
N13 Ru1 Cl4 93.69(9)
N33 Ru1 Cl4 91.66(9)
O5 Ru1 Cl4 86.83(9)
Cl3 Ru1 Cl4 92.33(4)
Cl2 Ru1 Cl4 175.36(5)
Ru1 O5 H5A 111(3)
Ru1 O5 H5B 100(3)
H5A O5 H5B 108(5)
C12 N13 C13A 103.9(3)
C12 N13 Ru1 126.7(3)
C13A N13 Ru1 129.1(2)
N11 C12 N13 116.4(4)
N11 C12 H12 121.8
N13 C12 H12 121.8
C12 N11 N18 101.9(3)
N11 N18 C13A 110.1(3)
N11 N18 C17 128.6(3)
C13A N18 C17 121.3(3)
C16 C17 N18 113.2(3)
C16 C17 C25 127.6(4)
N18 C17 C25 119.1(4)
C17 C16 C15 123.9(4)
C17 C16 H16 118.1
C15 C16 H16 118.1
N14 C15 C16 121.3(4)
N14 C15 C21 117.5(4)
C16 C15 C21 121.2(4)
C15 N14 C13A 116.0(3)
N14 C13A N13 128.1(3)
N14 C13A N18 124.3(3)
N13 C13A N18 107.7(3)
C22 C21 C15 113.9(14)
C22 C21 C24 96.5(12)
C15 C21 C24 111.2(4)
C22 C21 C23 121.5(13)
C15 C21 C23 106.6(4)
C24 C21 C23 106.2(4)
C22 C21 C29 26.9(15)
C15 C21 C29 109.8(8)
C24 C21 C29 120.9(8)
C23 C21 C29 100.6(8)
C21 C22 H22A 109.5
C21 C22 H22B 109.5
C21 C22 H22C 109.5
C21 C29 H29A 109.5
C21 C29 H29B 109.5
H29A C29 H29B 109.5
C21 C29 H29C 109.5
H29A C29 H29C 109.5
H29B C29 H29C 109.5
C21 C23 H23A 109.5
C21 C23 H23B 109.5
H23A C23 H23B 109.5
C21 C23 H23C 109.5
H23A C23 H23C 109.5
H23B C23 H23C 109.5
C21 C24 H24A 109.5
C21 C24 H24B 109.5
H24A C24 H24B 109.5
C21 C24 H24C 109.5
H24A C24 H24C 109.5
H24B C24 H24C 109.5
C26 C25 C28 111.9(4)
C26 C25 C17 111.6(3)
C28 C25 C17 108.5(3)
C26 C25 C27 107.3(4)
C28 C25 C27 108.1(4)
C17 C25 C27 109.3(4)
C25 C26 H26A 109.5
C25 C26 H26B 109.5
H26A C26 H26B 109.5
C25 C26 H26C 109.5
H26A C26 H26C 109.5
H26B C26 H26C 109.5
C25 C27 H27A 109.5
C25 C27 H27B 109.5
H27A C27 H27B 109.5
C25 C27 H27C 109.5
H27A C27 H27C 109.5
H27B C27 H27C 109.5
C25 C28 H28A 109.5
C25 C28 H28B 109.5
H28A C28 H28B 109.5
C25 C28 H28C 109.5
H28A C28 H28C 109.5
H28B C28 H28C 109.5
C33 N33 C32 103.7(3)
C33 N33 Ru1 128.9(2)
C32 N33 Ru1 125.9(3)
N31 C32 N33 116.1(4)
N31 C32 H32 121.9
N33 C32 H32 121.9
C32 N31 N38 102.0(3)
N31 N38 C33 110.4(3)
N31 N38 C37 128.2(3)
C33 N38 C37 121.4(4)
C36 C37 N38 113.8(4)
C36 C37 C45 127.9(4)
N38 C37 C45 118.3(4)
C37 C36 C35 123.5(4)
C37 C36 H36 118.2
C35 C36 H36 118.2
N34 C35 C36 121.1(4)
N34 C35 C41 117.8(4)
C36 C35 C41 121.0(4)
C35 N34 C33 116.3(3)
N33 C33 N34 128.4(3)
N33 C33 N38 107.8(3)
N34 C33 N38 123.9(4)
C42 C41 C35 110.2(4)
C42 C41 C43 109.3(4)
C35 C41 C43 111.8(3)
C42 C41 C44 109.0(4)
C35 C41 C44 108.1(3)
C43 C41 C44 108.3(4)
C41 C42 H42A 109.5
C41 C42 H42B 109.5
H42A C42 H42B 109.5
C41 C42 H42C 109.5
H42A C42 H42C 109.5
H42B C42 H42C 109.5
C41 C43 H43A 109.5
C41 C43 H43B 109.5
H43A C43 H43B 109.5
C41 C43 H43C 109.5
H43A C43 H43C 109.5
H43B C43 H43C 109.5
C41 C44 H44A 109.5
C41 C44 H44B 109.5
H44A C44 H44B 109.5
C41 C44 H44C 109.5
H44A C44 H44C 109.5
H44B C44 H44C 109.5
C48 C45 C47 111.5(4)
C48 C45 C37 109.9(3)
C47 C45 C37 110.4(4)
C48 C45 C46 108.8(4)
C47 C45 C46 107.5(4)
C37 C45 C46 108.7(4)
C45 C46 H46A 109.5
C45 C46 H46B 109.5
H46A C46 H46B 109.5
C45 C46 H46C 109.5
H46A C46 H46C 109.5
H46B C46 H46C 109.5
C45 C47 H47A 109.5
C45 C47 H47B 109.5
H47A C47 H47B 109.5
C45 C47 H47C 109.5
H47A C47 H47C 109.5
H47B C47 H47C 109.5
C45 C48 H48A 109.5
C45 C48 H48B 109.5
H48A C48 H48B 109.5
C45 C48 H48C 109.5
H48A C48 H48C 109.5
H48B C48 H48C 109.5

loop_
_geom_bond_atom_site_label_1
_geom_bond_atom_site_label_2
_geom_bond_distance
Ru1 N13 2.074(3)
Ru1 N33 2.075(3)
Ru1 O5 2.115(3)
Ru1 Cl3 2.3118(11)
Ru1 Cl2 2.3182(10)
Ru1 Cl4 2.3291(11)
O5 H5A 0.76(4)
O5 H5B 0.79(4)
N13 C12 1.343(5)
N13 C13A 1.338(5)
C12 N11 1.305(5)
C12 H12 0.9300
N11 N18 1.369(4)
N18 C13A 1.375(4)
N18 C17 1.377(5)
C17 C16 1.341(5)
C17 C25 1.512(5)
C16 C15 1.409(5)
C16 H16 0.9300
C15 N14 1.310(5)
C15 C21 1.510(5)
N14 C13A 1.323(4)
C21 C22 1.54(3)
C21 C24 1.516(7)
C21 C23 1.542(6)
C21 C29 1.56(2)
C22 H22A 0.9600
C22 H22B 0.9600
C22 H22C 0.9600
C29 H29A 0.9600
C29 H29B 0.9600
C29 H29C 0.9600
C23 H23A 0.9600
C23 H23B 0.9600
C23 H23C 0.9600
C24 H24A 0.9600
C24 H24B 0.9600
C24 H24C 0.9600
C25 C26 1.522(6)
C25 C28 1.529(6)
C25 C27 1.543(6)
C26 H26A 0.9600
C26 H26B 0.9600
C26 H26C 0.9600
C27 H27A 0.9600
C27 H27B 0.9600
C27 H27C 0.9600
C28 H28A 0.9600
C28 H28B 0.9600
C28 H28C 0.9600
N33 C33 1.333(4)
N33 C32 1.354(5)
C32 N31 1.295(5)
C32 H32 0.9300
N31 N38 1.370(4)
N38 C33 1.364(4)
N38 C37 1.389(5)
C37 C36 1.345(5)
C37 C45 1.521(6)
C36 C35 1.401(5)
C36 H36 0.9300
C35 N34 1.327(4)
C35 C41 1.520(5)
N34 C33 1.332(4)
C41 C42 1.504(6)
C41 C43 1.508(6)
C41 C44 1.526(6)
C42 H42A 0.9600
C42 H42B 0.9600
C42 H42C 0.9600
C43 H43A 0.9600
C43 H43B 0.9600
C43 H43C 0.9600
C44 H44A 0.9600
C44 H44B 0.9600
C44 H44C 0.9600
C45 C48 1.525(6)
C45 C47 1.536(6)
C45 C46 1.545(7)
C46 H46A 0.9600
C46 H46B 0.9600
C46 H46C 0.9600
C47 H47A 0.9600
C47 H47B 0.9600
C47 H47C 0.9600
C48 H48A 0.9600
C48 H48B 0.9600
C48 H48C 0.9600

loop_
_geom_torsion_atom_site_label_1
_geom_torsion_atom_site_label_2
_geom_torsion_atom_site_label_3
_geom_torsion_atom_site_label_4
_geom_torsion
N33 Ru1 N13 C12 -68.1(14)
O5 Ru1 N13 C12 -143.9(3)
Cl3 Ru1 N13 C12 37.1(3)
Cl2 Ru1 N13 C12 -54.7(3)
Cl4 Ru1 N13 C12 129.4(3)
N33 Ru1 N13 C13A 104.8(13)
O5 Ru1 N13 C13A 28.9(3)
Cl3 Ru1 N13 C13A -150.1(3)
Cl2 Ru1 N13 C13A 118.2(3)
Cl4 Ru1 N13 C13A -57.8(3)
C13A N13 C12 N11 -0.1(5)
Ru1 N13 C12 N11 174.2(3)
N13 C12 N11 N18 0.5(5)
C12 N11 N18 C13A -0.8(4)
C12 N11 N18 C17 -179.9(4)
N11 N18 C17 C16 -178.4(4)
C13A N18 C17 C16 2.6(5)
N11 N18 C17 C25 1.8(6)
C13A N18 C17 C25 -177.2(3)
N18 C17 C16 C15 -2.6(5)
C25 C17 C16 C15 177.2(4)
C17 C16 C15 N14 -0.3(6)
C17 C16 C15 C21 176.4(4)
C16 C15 N14 C13A 3.1(5)
C21 C15 N14 C13A -173.7(3)
C15 N14 C13A N13 177.2(4)
C15 N14 C13A N18 -3.1(5)
C12 N13 C13A N14 179.4(4)
Ru1 N13 C13A N14 5.3(6)
C12 N13 C13A N18 -0.4(4)
Ru1 N13 C13A N18 -174.5(2)
N11 N18 C13A N14 -179.1(3)
C17 N18 C13A N14 0.2(5)
N11 N18 C13A N13 0.7(4)
C17 N18 C13A N13 180.0(3)
N14 C15 C21 C22 -128.0(12)
C16 C15 C21 C22 55.2(13)
N14 C15 C21 C24 -20.3(6)
C16 C15 C21 C24 163.0(4)
N14 C15 C21 C23 95.1(4)
C16 C15 C21 C23 -81.7(5)
N14 C15 C21 C29 -156.8(8)
C16 C15 C21 C29 26.5(9)
C16 C17 C25 C26 -122.8(5)
N18 C17 C25 C26 57.0(5)
C16 C17 C25 C28 113.4(5)
N18 C17 C25 C28 -66.8(5)
C16 C17 C25 C27 -4.3(6)
N18 C17 C25 C27 175.5(3)
N13 Ru1 N33 C33 -83.2(13)
O5 Ru1 N33 C33 -7.4(3)
Cl3 Ru1 N33 C33 171.8(3)
Cl2 Ru1 N33 C33 -96.6(3)
Cl4 Ru1 N33 C33 79.4(3)
N13 Ru1 N33 C32 80.5(13)
O5 Ru1 N33 C32 156.2(3)
Cl3 Ru1 N33 C32 -24.6(3)
Cl2 Ru1 N33 C32 67.1(3)
Cl4 Ru1 N33 C32 -116.9(3)
C33 N33 C32 N31 -1.2(5)
Ru1 N33 C32 N31 -168.1(3)
N33 C32 N31 N38 0.8(5)
C32 N31 N38 C33 -0.1(4)
C32 N31 N38 C37 178.6(4)
N31 N38 C37 C36 -178.2(4)
C33 N38 C37 C36 0.3(5)
N31 N38 C37 C45 1.3(6)
C33 N38 C37 C45 179.8(3)
N38 C37 C36 C35 -0.1(5)
C45 C37 C36 C35 -179.6(4)
C37 C36 C35 N34 -0.4(6)
C37 C36 C35 C41 178.1(4)
C36 C35 N34 C33 0.8(5)
C41 C35 N34 C33 -177.7(3)
C32 N33 C33 N34 -178.5(4)
Ru1 N33 C33 N34 -12.1(6)
C32 N33 C33 N38 1.0(4)
Ru1 N33 C33 N38 167.4(2)
C35 N34 C33 N33 178.7(4)
C35 N34 C33 N38 -0.7(5)
N31 N38 C33 N33 -0.6(4)
C37 N38 C33 N33 -179.4(3)
N31 N38 C33 N34 178.9(3)
C37 N38 C33 N34 0.1(6)
N34 C35 C41 C42 -129.1(4)
C36 C35 C41 C42 52.4(5)
N34 C35 C41 C43 -7.3(5)
C36 C35 C41 C43 174.2(4)
N34 C35 C41 C44 111.9(4)
C36 C35 C41 C44 -66.6(5)
C36 C37 C45 C48 111.0(5)
N38 C37 C45 C48 -68.4(5)
C36 C37 C45 C47 -125.6(5)
N38 C37 C45 C47 55.0(5)
C36 C37 C45 C46 -8.0(6)
N38 C37 C45 C46 172.6(3)
